data_4062747
_journal_name_full Organometallics
_journal_paper_doi 10.1021/om0496131
_journal_year 2004
_chemical_formula_sum 'C24 H21 I N2 O6 Pd'
_chemical_formula_weight 666.73
_space_group_IT_number 14
_symmetry_cell_setting monoclinic
_symmetry_space_group_name_Hall '-P 2yn'
_symmetry_space_group_name_H-M 'P 1 21/n 1'
_cell_angle_alpha 90.00
_cell_angle_beta 106.618(3)
_cell_angle_gamma 90.00
_cell_formula_units_Z 4
_cell_length_a 10.8237(10)
_cell_length_b 16.5736(16)
_cell_length_c 13.7012(12)
_cell_measurement_temperature 143(2)
_cell_volume 2355.2(4)
_diffrn_ambient_temperature 143(2)
_exptl_crystal_density_diffrn 1.880
_cod_original_sg_symbol_H-M 'P 21/n'
_cod_database_code 4062747

loop_
_symmetry_equiv_pos_as_xyz
'x, y, z'
'-x+1/2, y+1/2, -z+1/2'
'-x, -y, -z'
'x-1/2, -y-1/2, z-1/2'

loop_
_atom_site_label
_atom_site_type_symbol
_atom_site_fract_x
_atom_site_fract_y
_atom_site_fract_z
_atom_site_U_iso_or_equiv
_atom_site_adp_type
_atom_site_occupancy
_atom_site_symmetry_multiplicity
_atom_site_calc_flag
_atom_site_refinement_flags
_atom_site_disorder_assembly
_atom_site_disorder_group
Pd Pd 0.003125(14) 0.387076(9) 0.290655(11) 0.01513(4) Uani 1 1 d . . .
I I -0.219137(13) 0.357648(8) 0.161427(11) 0.02395(4) Uani 1 1 d . . .
O1 O 0.02946(19) 0.22032(10) 0.40919(12) 0.0356(4) Uani 1 1 d U . .
O2 O -0.01198(14) 0.14500(8) 0.26812(11) 0.0203(3) Uani 1 1 d U . .
O3 O 0.19869(14) 0.14667(9) 0.12423(11) 0.0231(3) Uani 1 1 d U . .
O4 O 0.25314(14) 0.15367(8) 0.29564(11) 0.0219(3) Uani 1 1 d U . .
O5 O 0.40206(13) 0.28697(8) 0.20916(11) 0.0208(3) Uani 1 1 d U . .
O6 O 0.48293(17) 0.39797(10) 0.30046(12) 0.0341(4) Uani 1 1 d U . .
C1 C 0.06110(19) 0.27924(12) 0.25957(15) 0.0169(4) Uani 1 1 d U . .
C2 C 0.02589(19) 0.21362(12) 0.32095(16) 0.0193(4) Uani 1 1 d U . .
C3 C -0.0278(2) 0.07749(13) 0.33033(17) 0.0275(5) Uani 1 1 d U . .
H3A H 0.0522 0.0691 0.3851 0.033 Uiso 1 1 calc R . .
H3B H -0.0479 0.0288 0.2882 0.033 Uiso 1 1 calc R . .
H3C H -0.0984 0.0888 0.3599 0.033 Uiso 1 1 calc R . .
C4 C 0.14255(18) 0.26488(11) 0.20327(14) 0.0158(4) Uani 1 1 d U . .
C5 C 0.20001(18) 0.18228(12) 0.20163(15) 0.0172(4) Uani 1 1 d U . .
C6 C 0.2984(2) 0.07161(14) 0.30017(19) 0.0335(6) Uani 1 1 d U . .
H6A H 0.2290 0.0369 0.2600 0.040 Uiso 1 1 calc R . .
H6B H 0.3246 0.0533 0.3711 0.040 Uiso 1 1 calc R . .
H6C H 0.3723 0.0688 0.2724 0.040 Uiso 1 1 calc R . .
C7 C 0.4861(2) 0.32640(14) 0.28918(16) 0.0226(4) Uani 1 1 d U . .
C8 C 0.5770(2) 0.26847(15) 0.35529(18) 0.0313(5) Uani 1 1 d U . .
H8A H 0.6519 0.2611 0.3295 0.038 Uiso 1 1 calc R . .
H8B H 0.5336 0.2165 0.3550 0.038 Uiso 1 1 calc R . .
H8C H 0.6055 0.2895 0.4250 0.038 Uiso 1 1 calc R . .
C11 C 0.18060(19) 0.32486(12) 0.13591(14) 0.0164(4) Uani 1 1 d U . .
C12 C 0.3096(2) 0.33428(12) 0.13913(15) 0.0198(4) Uani 1 1 d U . .
C13 C 0.3495(2) 0.38602(13) 0.07440(16) 0.0237(4) Uani 1 1 d U . .
H13 H 0.4381 0.3903 0.0776 0.028 Uiso 1 1 calc R . .
C14 C 0.2575(2) 0.43129(13) 0.00506(16) 0.0248(5) Uani 1 1 d U . .
H14 H 0.2831 0.4676 -0.0392 0.030 Uiso 1 1 calc R . .
C15 C 0.1284(2) 0.42398(13) -0.00008(16) 0.0233(4) Uani 1 1 d U . .
H15 H 0.0657 0.4552 -0.0479 0.028 Uiso 1 1 calc R . .
C16 C 0.0903(2) 0.37109(12) 0.06460(15) 0.0202(4) Uani 1 1 d U . .
H16 H 0.0014 0.3663 0.0602 0.024 Uiso 1 1 calc R . .
C21 C 0.18267(19) 0.48299(12) 0.44734(14) 0.0170(4) Uani 1 1 d U . .
N22 N 0.17361(15) 0.40868(10) 0.40304(12) 0.0176(3) Uani 1 1 d . . .
C23 C 0.2702(2) 0.35593(13) 0.43719(15) 0.0207(4) Uani 1 1 d U . .
H23 H 0.2616 0.3034 0.4084 0.025 Uiso 1 1 calc R . .
C24 C 0.3818(2) 0.37499(13) 0.51270(16) 0.0229(4) Uani 1 1 d U . .
H24 H 0.4485 0.3362 0.5353 0.027 Uiso 1 1 calc R . .
C25 C 0.3943(2) 0.45125(13) 0.55456(16) 0.0229(4) Uani 1 1 d U . .
H25 H 0.4711 0.4664 0.6049 0.028 Uiso 1 1 calc R . .
C26 C 0.2940(2) 0.50516(13) 0.52242(16) 0.0219(4) Uani 1 1 d U . .
H26 H 0.3008 0.5576 0.5516 0.026 Uiso 1 1 calc R . .
C31 C 0.06875(19) 0.53577(12) 0.41079(15) 0.0172(4) Uani 1 1 d U . .
N32 N -0.03093(16) 0.50399(10) 0.33758(13) 0.0173(3) Uani 1 1 d . . .
C33 C -0.1373(2) 0.54859(12) 0.30054(16) 0.0210(4) Uani 1 1 d U . .
H33 H -0.2070 0.5261 0.2490 0.025 Uiso 1 1 calc R . .
C34 C -0.1499(2) 0.62624(12) 0.33418(17) 0.0239(4) Uani 1 1 d U . .
H34 H -0.2264 0.6565 0.3060 0.029 Uiso 1 1 calc R . .
C35 C -0.0487(2) 0.65857(12) 0.40957(16) 0.0240(5) Uani 1 1 d U . .
H35 H -0.0547 0.7115 0.4344 0.029 Uiso 1 1 calc R . .
C36 C 0.0615(2) 0.61304(12) 0.44856(15) 0.0206(4) Uani 1 1 d U . .
H36 H 0.1317 0.6344 0.5007 0.025 Uiso 1 1 calc R . .

loop_
_atom_site_aniso_label
_atom_site_aniso_U_11
_atom_site_aniso_U_22
_atom_site_aniso_U_33
_atom_site_aniso_U_23
_atom_site_aniso_U_13
_atom_site_aniso_U_12
Pd 0.01427(7) 0.01362(7) 0.01713(7) -0.00198(6) 0.00392(5) 0.00030(6)
I 0.01675(7) 0.02142(7) 0.02994(8) -0.00216(6) 0.00065(5) -0.00181(5)
O1 0.0629(12) 0.0263(9) 0.0225(8) -0.0040(7) 0.0204(8) -0.0081(8)
O2 0.0231(7) 0.0166(7) 0.0217(7) -0.0015(6) 0.0071(6) -0.0042(6)
O3 0.0240(8) 0.0205(7) 0.0248(8) -0.0047(6) 0.0071(6) 0.0018(6)
O4 0.0220(7) 0.0198(8) 0.0237(8) 0.0060(6) 0.0064(6) 0.0066(6)
O5 0.0177(7) 0.0182(7) 0.0238(8) 0.0009(6) 0.0017(6) 0.0001(6)
O6 0.0442(10) 0.0234(9) 0.0293(9) -0.0040(7) 0.0021(8) -0.0048(7)
C1 0.0188(9) 0.0147(9) 0.0154(9) -0.0033(7) 0.0016(7) -0.0015(7)
C2 0.0190(10) 0.0172(10) 0.0218(10) -0.0015(8) 0.0062(8) 0.0014(8)
C3 0.0350(12) 0.0200(11) 0.0296(12) 0.0012(9) 0.0129(10) -0.0051(9)
C4 0.0170(9) 0.0137(9) 0.0143(9) -0.0025(7) 0.0006(7) 0.0011(7)
C5 0.0135(9) 0.0165(9) 0.0216(10) -0.0004(8) 0.0052(8) -0.0013(7)
C6 0.0349(13) 0.0292(13) 0.0396(14) 0.0124(11) 0.0159(11) 0.0147(10)
C7 0.0224(10) 0.0265(11) 0.0204(10) -0.0006(9) 0.0083(8) -0.0037(9)
C8 0.0294(12) 0.0346(13) 0.0254(12) 0.0035(10) 0.0004(10) -0.0001(10)
C11 0.0204(9) 0.0142(9) 0.0145(9) -0.0043(7) 0.0048(7) -0.0008(7)
C12 0.0220(10) 0.0173(10) 0.0193(10) -0.0015(8) 0.0047(8) 0.0008(8)
C13 0.0245(10) 0.0231(11) 0.0253(11) -0.0008(9) 0.0102(9) -0.0017(9)
C14 0.0343(12) 0.0205(11) 0.0234(11) 0.0005(8) 0.0144(9) 0.0010(9)
C15 0.0304(11) 0.0199(10) 0.0189(10) -0.0009(8) 0.0057(9) 0.0045(9)
C16 0.0204(10) 0.0210(10) 0.0186(10) -0.0020(8) 0.0048(8) 0.0029(8)
C21 0.0206(10) 0.0161(9) 0.0155(9) 0.0002(7) 0.0073(8) -0.0031(8)
N22 0.0167(8) 0.0204(8) 0.0153(8) -0.0016(6) 0.0041(6) -0.0005(7)
C23 0.0210(10) 0.0214(10) 0.0183(10) -0.0020(8) 0.0036(8) 0.0034(8)
C24 0.0193(10) 0.0269(11) 0.0206(10) 0.0010(8) 0.0027(8) 0.0042(8)
C25 0.0190(10) 0.0296(12) 0.0184(10) 0.0010(8) 0.0023(8) -0.0046(8)
C26 0.0276(11) 0.0181(10) 0.0182(10) 0.0001(8) 0.0038(8) -0.0063(8)
C31 0.0198(10) 0.0166(9) 0.0169(9) 0.0002(7) 0.0081(8) -0.0011(7)
N32 0.0168(8) 0.0167(8) 0.0189(8) -0.0004(6) 0.0059(7) -0.0002(6)
C33 0.0206(10) 0.0191(10) 0.0232(10) -0.0008(8) 0.0061(8) 0.0013(8)
C34 0.0263(11) 0.0192(11) 0.0289(11) 0.0016(8) 0.0125(9) 0.0039(8)
C35 0.0347(12) 0.0153(10) 0.0262(11) -0.0031(8) 0.0154(10) -0.0002(8)
C36 0.0255(10) 0.0175(10) 0.0198(10) -0.0020(8) 0.0080(8) -0.0038(8)

loop_
_geom_bond_atom_site_label_1
_geom_bond_atom_site_label_2
_geom_bond_distance
_geom_bond_site_symmetry_2
_geom_bond_publ_flag
Pd C1 1.9804(19) . ?
Pd N22 2.0686(16) . ?
Pd N32 2.1071(16) . ?
Pd I 2.5930(3) . ?
O1 C2 1.204(2) . ?
O2 C2 1.348(2) . ?
O2 C3 1.446(3) . ?
O3 C5 1.210(2) . ?
O4 C5 1.338(2) . ?
O4 C6 1.441(3) . ?
O5 C7 1.373(2) . ?
O5 C12 1.410(2) . ?
O6 C7 1.198(3) . ?
C1 C4 1.348(3) . ?
C1 C2 1.489(3) . ?
C4 C11 1.492(3) . ?
C4 C5 1.506(3) . ?
C7 C8 1.483(3) . ?
C11 C12 1.393(3) . ?
C11 C16 1.397(3) . ?
C12 C13 1.388(3) . ?
C13 C14 1.384(3) . ?
C14 C15 1.385(3) . ?
C15 C16 1.390(3) . ?
C21 N22 1.364(2) . ?
C21 C26 1.391(3) . ?
C21 C31 1.478(3) . ?
N22 C23 1.340(3) . ?
C23 C24 1.384(3) . ?
C24 C25 1.379(3) . ?
C25 C26 1.378(3) . ?
C31 N32 1.352(2) . ?
C31 C36 1.392(3) . ?
N32 C33 1.340(3) . ?
C33 C34 1.387(3) . ?
C34 C35 1.381(3) . ?
C35 C36 1.383(3) . ?
